data_4319266
loop_
_publ_author_name
'Gregory S. Hair'
'Richard A. Jones'
'Alan H. Cowley'
'Vincent Lynch'

_publ_section_title
;
 Group 4 Zwitterionic Metallocenes Based upon the Bridged
 Amido-Cyclopentadienyl Ligand and Coordinated Dienes
;
_journal_name_full 'Inorganic Chemistry'
_journal_page_first 1014
_journal_page_last 1019
_journal_paper_doi 10.1021/ic000293x
_journal_volume 40
_journal_year 2001
_chemical_formula_sum 'C44 H49 B F15 N Si Zr'
_chemical_formula_weight 1006.96
_chemical_name_systematic
; 
 ? 
;
_space_group_IT_number 2
_symmetry_cell_setting triclinic
_symmetry_space_group_name_Hall '-P 1'
_symmetry_space_group_name_H-M 'P -1'
_atom_sites_solution_hydrogens geom
_atom_sites_solution_primary direct
_atom_sites_solution_secondary difmap
_audit_creation_method SHELXL
_cell_angle_alpha 81.281(3)
_cell_angle_beta 86.746(3)
_cell_angle_gamma 74.504(3)
_cell_formula_units_Z 2
_cell_length_a 10.5910(6)
_cell_length_b 13.0810(7)
_cell_length_c 16.9690(9)
_cell_measurement_temperature 153(2)
_cell_volume 2238.9(2)
_computing_structure_refinement 'SHELXL-93 (Sheldrick, 1993)'
_computing_structure_solution 'SHELXS-86 (Sheldrick, 1990)'
_diffrn_ambient_temperature 153(2)
_diffrn_measurement_device 'Nonius Kappa CCD'
_diffrn_measurement_method \w-scans
_diffrn_radiation_monochromator graphite
_diffrn_radiation_source 'normal-focus sealed tube'
_diffrn_radiation_type MoK\a
_diffrn_radiation_wavelength 0.71070
_diffrn_reflns_av_R_equivalents 0.0891
_diffrn_reflns_av_sigmaI/netI 0.1171
_diffrn_reflns_limit_h_max 13
_diffrn_reflns_limit_h_min -13
_diffrn_reflns_limit_k_max 16
_diffrn_reflns_limit_k_min -16
_diffrn_reflns_limit_l_max 21
_diffrn_reflns_limit_l_min -17
_diffrn_reflns_number 29645
_diffrn_reflns_theta_max 27.5
_diffrn_reflns_theta_min 3.1
_exptl_absorpt_coefficient_mu 0.368
_exptl_absorpt_correction_T_max 0.966
_exptl_absorpt_correction_T_min 0.864
_exptl_absorpt_correction_type numerical
_exptl_crystal_density_diffrn 1.494
_exptl_crystal_F_000 1028
_exptl_crystal_size_max 0.45
_exptl_crystal_size_mid 0.15
_exptl_crystal_size_min 0.10
_refine_diff_density_max 0.483
_refine_diff_density_min -0.569
_refine_diff_density_rms 0.091
_refine_ls_extinction_method none
_refine_ls_goodness_of_fit_all 1.122
_refine_ls_goodness_of_fit_obs 1.259
_refine_ls_hydrogen_treatment mixed
_refine_ls_matrix_type full
_refine_ls_number_parameters 561
_refine_ls_number_reflns 10108
_refine_ls_number_restraints 45
_refine_ls_restrained_S_all 1.138
_refine_ls_restrained_S_obs 1.282
_refine_ls_R_factor_all 0.1313
_refine_ls_R_factor_obs 0.0753
_refine_ls_shift/esd_max 0.206
_refine_ls_shift/esd_mean 0.007
_refine_ls_structure_factor_coef Fsqd
_refine_ls_weighting_details 'w=1/[\s^2^(Fo^2^)+(0.0530P)^2^+1.7543P] where P=(Fo^2^+2Fc^2^)/3'
_refine_ls_weighting_scheme calc
_refine_ls_wR_factor_all 0.1668
_refine_ls_wR_factor_obs 0.1459
_reflns_number_observed 6298
_reflns_number_total 10108
_reflns_observed_criterion >2sigma(I)
_cod_data_source_file ic000293x_1.cif
_cod_data_source_block 1
_cod_depositor_comments
;
The following automatic conversions were performed:

'_symmetry_cell_setting' value 'Triclinic' changed to 'triclinic'
according to the built-in table from CIF Core dictionary named
'cif_core.dic' version 2.4.1 from 2010-06-29.

Automatic conversion script
Id: cif_fix_values 1646 2011-03-28 12:23:43Z adriana 

The following automatic conversions were performed:

'_refine_ls_weighting_scheme' value 'calc
w=1/[\s^2^(Fo^2^)+(0.0530P)^2^+1.7543P] where P=(Fo^2^+2Fc^2^)/3' was
changed to 'calc'. New tag '_refine_ls_weighting_details' was
created. The value of the new tag was set to
'w=1/[\s^2^(Fo^2^)+(0.0530P)^2^+1.7543P] where P=(Fo^2^+2Fc^2^)/3'.

Automatic conversion script
Id: cif_fix_values 3143 2015-03-26 13:38:13Z robertas 
;
_cod_database_code 4319266

loop_
_symmetry_equiv_pos_as_xyz
'x, y, z'
'-x, -y, -z'

loop_
_atom_site_aniso_label
_atom_site_aniso_U_11
_atom_site_aniso_U_22
_atom_site_aniso_U_33
_atom_site_aniso_U_23
_atom_site_aniso_U_13
_atom_site_aniso_U_12
Zr 0.0292(2) 0.0319(2) 0.0333(3) -0.0003(2) -0.0018(2) -0.0079(2)
F8 0.065(2) 0.041(2) 0.059(2) 0.0161(14) -0.003(2) -0.0056(15)
F9 0.068(2) 0.043(2) 0.096(3) 0.005(2) -0.021(2) 0.000(2)
F10 0.039(2) 0.054(2) 0.126(3) -0.028(2) 0.004(2) -0.002(2)
F11 0.060(2) 0.064(2) 0.090(3) -0.024(2) 0.033(2) -0.019(2)
F12 0.055(2) 0.048(2) 0.041(2) -0.0021(14) 0.0059(14) -0.0121(14)
F14 0.063(2) 0.041(2) 0.059(2) 0.0103(14) -0.013(2) -0.0193(15)
F15 0.089(3) 0.057(2) 0.080(2) 0.009(2) -0.021(2) -0.046(2)
F16 0.063(2) 0.072(2) 0.064(2) -0.003(2) -0.024(2) -0.034(2)
F17 0.075(2) 0.059(2) 0.053(2) 0.012(2) -0.027(2) -0.027(2)
F18 0.073(2) 0.043(2) 0.047(2) 0.0109(13) -0.0173(15) -0.028(2)
F20 0.036(2) 0.076(2) 0.048(2) -0.005(2) -0.0017(13) -0.0082(15)
F21 0.052(2) 0.117(3) 0.057(2) -0.018(2) 0.014(2) -0.022(2)
F22 0.092(3) 0.136(4) 0.040(2) -0.014(2) 0.012(2) -0.048(3)
F23 0.081(2) 0.119(3) 0.043(2) 0.004(2) -0.013(2) -0.046(2)
F24 0.041(2) 0.074(2) 0.048(2) 0.001(2) -0.0083(13) -0.018(2)
C1 0.088(5) 0.125(7) 0.067(5) -0.030(4) 0.007(4) -0.054(5)
C2 0.045(3) 0.051(3) 0.039(3) -0.011(3) -0.001(2) -0.013(3)
C3 0.042(3) 0.040(3) 0.041(3) 0.001(2) 0.003(2) -0.011(2)
C4 0.033(3) 0.036(3) 0.040(3) 0.002(2) -0.002(2) -0.010(2)
C5 0.031(3) 0.036(3) 0.031(3) 0.001(2) -0.001(2) -0.008(2)
B6 0.037(3) 0.030(3) 0.041(3) 0.004(2) -0.003(2) -0.011(2)
C7 0.033(2) 0.031(3) 0.041(3) -0.003(2) -0.004(2) -0.011(2)
C8 0.045(3) 0.046(3) 0.049(3) -0.003(3) 0.001(3) -0.016(3)
C9 0.053(3) 0.035(3) 0.069(4) -0.005(3) -0.016(3) -0.008(3)
C10 0.032(3) 0.046(3) 0.080(4) -0.019(3) -0.008(3) -0.005(2)
C11 0.043(3) 0.048(3) 0.059(4) -0.017(3) 0.006(3) -0.017(3)
C12 0.044(3) 0.036(3) 0.051(3) -0.007(2) -0.003(2) -0.014(2)
C13 0.033(2) 0.035(3) 0.039(3) -0.003(2) 0.002(2) -0.007(2)
C14 0.045(3) 0.036(3) 0.044(3) 0.005(2) -0.005(2) -0.010(2)
C15 0.052(3) 0.043(3) 0.060(4) 0.003(3) -0.004(3) -0.027(3)
C16 0.048(3) 0.052(3) 0.048(3) -0.005(3) -0.008(3) -0.017(3)
C17 0.046(3) 0.040(3) 0.039(3) 0.004(2) -0.007(2) -0.010(2)
C18 0.046(3) 0.033(3) 0.040(3) 0.001(2) -0.003(2) -0.014(2)
C19 0.038(3) 0.034(3) 0.036(3) 0.004(2) -0.004(2) -0.012(2)
C20 0.041(3) 0.046(3) 0.040(3) 0.001(2) -0.002(2) -0.010(2)
C21 0.040(3) 0.072(4) 0.046(3) -0.007(3) 0.007(3) -0.015(3)
C22 0.070(4) 0.081(4) 0.041(3) -0.009(3) 0.012(3) -0.030(4)
C23 0.058(4) 0.062(4) 0.039(3) 0.005(3) -0.012(3) -0.023(3)
C24 0.037(3) 0.048(3) 0.046(3) 0.005(2) -0.002(2) -0.015(2)
C25 0.037(3) 0.034(3) 0.036(3) 0.004(2) -0.006(2) -0.008(2)
C26 0.036(3) 0.038(3) 0.038(3) 0.004(2) -0.008(2) -0.012(2)
C27 0.036(3) 0.039(3) 0.045(3) 0.010(2) -0.009(2) -0.013(2)
C28 0.036(3) 0.034(3) 0.057(3) 0.005(2) 0.002(2) -0.004(2)
C29 0.036(3) 0.029(3) 0.048(3) 0.001(2) -0.002(2) -0.007(2)
Si30 0.0334(7) 0.0394(8) 0.0403(8) -0.0016(6) -0.0001(6) -0.0126(6)
N31 0.028(2) 0.035(2) 0.040(2) -0.008(2) -0.004(2) -0.006(2)
C32 0.028(2) 0.043(3) 0.057(3) -0.003(2) -0.005(2) -0.009(2)
C33 0.041(4) 0.043(5) 0.103(7) -0.017(5) -0.003(4) 0.007(4)
C34 0.037(4) 0.084(7) 0.059(5) 0.020(5) -0.013(4) -0.003(4)
C35 0.029(4) 0.056(5) 0.083(6) 0.017(4) -0.013(4) -0.013(4)
C33A 0.063(16) 0.063(17) 0.115(25) 0.003(16) 0.019(16) -0.013(14)
C34A 0.036(11) 0.036(11) 0.079(16) -0.001(10) 0.005(10) -0.001(9)
C35A 0.044(12) 0.058(14) 0.058(14) -0.005(11) -0.029(10) 0.018(10)
C36 0.041(3) 0.049(3) 0.083(4) -0.005(3) -0.005(3) -0.020(3)
C37 0.049(3) 0.067(4) 0.046(3) -0.005(3) 0.010(3) -0.018(3)
C38 0.064(4) 0.060(4) 0.040(3) -0.002(3) -0.013(3) -0.025(3)
C39 0.041(3) 0.058(4) 0.075(4) 0.012(3) -0.018(3) -0.015(3)
C40 0.043(3) 0.046(3) 0.095(5) 0.004(3) 0.011(3) 0.000(3)
C41 0.059(3) 0.047(3) 0.057(4) -0.013(3) 0.003(3) -0.020(3)

loop_
_atom_site_label
_atom_site_type_symbol
_atom_site_fract_x
_atom_site_fract_y
_atom_site_fract_z
_atom_site_U_iso_or_equiv
_atom_site_thermal_displace_type
_atom_site_occupancy
_atom_site_calc_flag
_atom_site_refinement_flags
_atom_site_disorder_group
Zr Zr 0.61982(4) -0.08910(4) 0.25603(3) 0.03188(14) Uani 1 d . .
F8 F 0.5711(3) 0.4295(2) 0.1174(2) 0.0589(8) Uani 1 d . .
F9 F 0.3523(3) 0.5674(3) 0.1551(2) 0.0725(10) Uani 1 d . .
F10 F 0.2126(3) 0.5228(3) 0.2891(2) 0.0737(10) Uani 1 d . .
F11 F 0.3056(3) 0.3367(3) 0.3890(2) 0.0707(10) Uani 1 d . .
F12 F 0.5300(3) 0.2010(2) 0.3575(2) 0.0491(7) Uani 1 d . .
F14 F 0.8069(3) 0.3918(2) 0.2054(2) 0.0547(8) Uani 1 d . .
F15 F 0.9773(4) 0.4253(3) 0.3016(2) 0.0712(10) Uani 1 d . .
F16 F 1.0669(3) 0.2797(3) 0.4318(2) 0.0630(9) Uani 1 d . .
F17 F 0.9836(3) 0.0987(3) 0.4609(2) 0.0617(9) Uani 1 d . .
F18 F 0.8179(3) 0.0609(2) 0.3660(2) 0.0529(8) Uani 1 d . .
F20 F 0.9728(3) 0.2013(3) 0.1473(2) 0.0548(8) Uani 1 d . .
F21 F 1.0453(3) 0.1951(3) -0.0032(2) 0.0754(10) Uani 1 d . .
F22 F 0.8679(4) 0.2102(4) -0.1170(2) 0.0862(12) Uani 1 d . .
F23 F 0.6120(4) 0.2296(3) -0.0733(2) 0.0781(11) Uani 1 d . .
F24 F 0.5348(3) 0.2347(3) 0.0786(2) 0.0543(8) Uani 1 d . .
C1 C 0.6600(7) -0.1508(6) 0.0585(4) 0.087(2) Uani 1 d . .
H1A H 0.6737(7) -0.1183(6) 0.0053(4) 0.130 Uiso 1 d R .
H1B H 0.7316(7) -0.2127(6) 0.0727(4) 0.130 Uiso 1 d R .
H1C H 0.5796(7) -0.1721(6) 0.0613(4) 0.130 Uiso 1 d R .
C2 C 0.6550(5) -0.0761(5) 0.1178(3) 0.0445(12) Uani 1 d . .
C3 C 0.7711(5) -0.0586(4) 0.1436(3) 0.0419(12) Uani 1 d . .
C4 C 0.7780(5) 0.0045(4) 0.2005(3) 0.0370(11) Uani 1 d . .
C5 C 0.6687(5) 0.0903(4) 0.2288(3) 0.0333(10) Uani 1 d . .
B6 B 0.6967(5) 0.2127(4) 0.2158(3) 0.0364(12) Uani 1 d . .
C7 C 0.5604(4) 0.3035(4) 0.2328(3) 0.0347(11) Uani 1 d . .
C8 C 0.5104(5) 0.4013(4) 0.1860(3) 0.0465(13) Uani 1 d . .
C9 C 0.3945(6) 0.4745(4) 0.2042(4) 0.0527(14) Uani 1 d . .
C10 C 0.3257(5) 0.4535(4) 0.2718(4) 0.0520(14) Uani 1 d . .
C11 C 0.3723(5) 0.3601(4) 0.3218(3) 0.0481(13) Uani 1 d . .
C12 C 0.4875(5) 0.2899(4) 0.3024(3) 0.0430(12) Uani 1 d . .
C13 C 0.8036(4) 0.2242(4) 0.2788(3) 0.0366(11) Uani 1 d . .
C14 C 0.8486(5) 0.3154(4) 0.2688(3) 0.0427(12) Uani 1 d . .
C15 C 0.9358(5) 0.3356(4) 0.3162(3) 0.0500(13) Uani 1 d . .
C16 C 0.9806(5) 0.2630(4) 0.3828(3) 0.0486(13) Uani 1 d . .
C17 C 0.9390(5) 0.1715(4) 0.3970(3) 0.0428(12) Uani 1 d . .
C18 C 0.8526(5) 0.1547(4) 0.3463(3) 0.0396(11) Uani 1 d . .
C19 C 0.7479(5) 0.2231(4) 0.1218(3) 0.0363(11) Uani 1 d . .
C20 C 0.8762(5) 0.2115(4) 0.0958(3) 0.0438(12) Uani 1 d . .
C21 C 0.9170(5) 0.2071(5) 0.0170(3) 0.0531(14) Uani 1 d . .
C22 C 0.8283(6) 0.2148(5) -0.0395(3) 0.062(2) Uani 1 d . .
C23 C 0.6993(6) 0.2246(5) -0.0182(3) 0.0524(14) Uani 1 d . .
C24 C 0.6646(5) 0.2281(4) 0.0606(3) 0.0442(12) Uani 1 d . .
C25 C 0.5923(4) -0.2325(4) 0.3503(3) 0.0366(11) Uani 1 d . .
C26 C 0.6831(4) -0.1885(4) 0.3860(3) 0.0377(11) Uani 1 d . .
C27 C 0.8050(5) -0.2116(4) 0.3451(3) 0.0408(12) Uani 1 d . .
C28 C 0.7921(5) -0.2718(4) 0.2835(3) 0.0448(13) Uani 1 d . .
C29 C 0.6634(5) -0.2847(4) 0.2868(3) 0.0387(11) Uani 1 d . .
Si30 Si 0.41057(13) -0.17274(11) 0.34770(8) 0.0376(3) Uani 1 d . .
N31 N 0.4188(3) -0.0653(3) 0.2739(2) 0.0342(9) Uani 1 d D .
C32 C 0.2990(4) 0.0175(4) 0.2426(3) 0.0429(12) Uani 1 d D .
C33 C 0.2796(7) 0.1140(5) 0.2914(5) 0.065(2) Uani 0.73 d PD 1
H33A H 0.3399(7) 0.0929(5) 0.3347(5) 0.098 Uiso 0.73 d PR 1
H33B H 0.2968(7) 0.1745(5) 0.2572(5) 0.098 Uiso 0.73 d PR 1
H33C H 0.1915(7) 0.1331(5) 0.3121(5) 0.098 Uiso 0.73 d PR 1
C34 C 0.3148(7) 0.0582(6) 0.1554(4) 0.065(2) Uani 0.73 d PD 1
H34A H 0.3581(7) 0.1147(6) 0.1499(4) 0.098 Uiso 0.73 d PR 1
H34B H 0.3665(7) 0.0001(6) 0.1295(4) 0.098 Uiso 0.73 d PR 1
H34C H 0.2303(7) 0.0847(6) 0.1312(4) 0.098 Uiso 0.73 d PR 1
C35 C 0.1761(5) -0.0238(6) 0.2574(5) 0.058(2) Uani 0.73 d PD 1
H35A H 0.1452(5) -0.0172(6) 0.3112(5) 0.087 Uiso 0.73 d PR 1
H35B H 0.1088(5) 0.0170(6) 0.2210(5) 0.087 Uiso 0.73 d PR 1
H35C H 0.1979(5) -0.0978(6) 0.2498(5) 0.087 Uiso 0.73 d PR 1
C33A C 0.1876(10) 0.0348(12) 0.3031(8) 0.084(8) Uani 0.27 d PD 2
H33D H 0.2130(10) 0.0610(12) 0.3480(8) 0.126 Uiso 0.27 d PR 2
H33E H 0.1111(10) 0.0853(12) 0.2797(8) 0.126 Uiso 0.27 d PR 2
H33F H 0.1686(10) -0.0329(12) 0.3204(8) 0.126 Uiso 0.27 d PR 2
C34A C 0.3306(12) 0.1237(7) 0.2090(10) 0.053(5) Uani 0.27 d PD 2
H34D H 0.3586(12) 0.1524(7) 0.2518(10) 0.079 Uiso 0.27 d PR 2
H34E H 0.3991(12) 0.1124(7) 0.1692(10) 0.079 Uiso 0.27 d PR 2
H34F H 0.2534(12) 0.1734(7) 0.1857(10) 0.079 Uiso 0.27 d PR 2
C35A C 0.2527(14) -0.0248(11) 0.1699(8) 0.059(6) Uani 0.27 d PD 2
H35D H 0.3027(14) -0.0974(11) 0.1680(8) 0.088 Uiso 0.27 d PR 2
H35E H 0.1613(14) -0.0223(11) 0.1761(8) 0.088 Uiso 0.27 d PR 2
H35F H 0.2666(14) 0.0191(11) 0.1212(8) 0.088 Uiso 0.27 d PR 2
C36 C 0.3240(5) -0.2691(4) 0.3202(4) 0.0567(15) Uani 1 d . .
H36A H 0.2613(5) -0.2811(4) 0.3613(4) 0.085 Uiso 1 d R .
H36B H 0.2795(5) -0.2400(4) 0.2708(4) 0.085 Uiso 1 d R .
H36C H 0.3868(5) -0.3357(4) 0.3143(4) 0.085 Uiso 1 d R .
C37 C 0.3399(5) -0.1353(5) 0.4454(3) 0.0544(14) Uani 1 d . .
H37A H 0.2743(5) -0.1727(5) 0.4627(3) 0.082 Uiso 1 d R .
H37B H 0.4082(5) -0.1546(5) 0.4840(3) 0.082 Uiso 1 d R .
H37C H 0.3009(5) -0.0595(5) 0.4400(3) 0.082 Uiso 1 d R .
C38 C 0.6552(6) -0.1242(5) 0.4547(3) 0.0528(14) Uani 1 d . .
H38A H 0.6842(6) -0.1709(5) 0.5032(3) 0.079 Uiso 1 d R .
H38B H 0.7009(6) -0.0691(5) 0.4462(3) 0.079 Uiso 1 d R .
H38C H 0.5627(6) -0.0921(5) 0.4586(3) 0.079 Uiso 1 d R .
C39 C 0.9312(5) -0.1942(5) 0.3661(4) 0.059(2) Uani 1 d . .
H39A H 0.9791(5) -0.2561(5) 0.4003(4) 0.088 Uiso 1 d R .
H39B H 0.9820(5) -0.1825(5) 0.3185(4) 0.088 Uiso 1 d R .
H39C H 0.9137(5) -0.1326(5) 0.3934(4) 0.088 Uiso 1 d R .
C40 C 0.9041(5) -0.3204(5) 0.2297(4) 0.066(2) Uani 1 d . .
H40A H 0.9515(5) -0.3889(5) 0.2563(4) 0.098 Uiso 1 d R .
H40B H 0.8697(5) -0.3296(5) 0.1808(4) 0.098 Uiso 1 d R .
H40C H 0.9620(5) -0.2745(5) 0.2180(4) 0.098 Uiso 1 d R .
C41 C 0.6145(5) -0.3473(4) 0.2326(3) 0.0525(14) Uani 1 d . .
H41A H 0.6400(5) -0.4222(4) 0.2535(3) 0.079 Uiso 1 d R .
H41B H 0.5207(5) -0.3232(4) 0.2301(3) 0.079 Uiso 1 d R .
H41C H 0.6517(5) -0.3365(4) 0.1800(3) 0.079 Uiso 1 d R .
H2 H 0.5827(47) -0.0157(39) 0.1078(28) 0.042(14) Uiso 1 d . .
H3 H 0.8597(53) -0.1132(45) 0.1352(32) 0.063(16) Uiso 1 d . .
H4 H 0.8642(48) -0.0100(37) 0.2167(28) 0.041(13) Uiso 1 d . .
H5A H 0.6410(38) 0.0739(31) 0.2843(26) 0.023(11) Uiso 1 d . .
H5B H 0.5933(51) 0.0992(41) 0.1994(31) 0.052(15) Uiso 1 d . .

loop_
_atom_type_symbol
_atom_type_description
_atom_type_scat_dispersion_real
_atom_type_scat_dispersion_imag
_atom_type_scat_source
C C 0.0033 0.0016 'International Tables Vol C Tables 4.2.6.8 and 6.1.1.4'
H H 0.0000 0.0000 'International Tables Vol C Tables 4.2.6.8 and 6.1.1.4'
B B 0.0013 0.0007 'International Tables Vol C Tables 4.2.6.8 and 6.1.1.4'
N N 0.0061 0.0033 'International Tables Vol C Tables 4.2.6.8 and 6.1.1.4'
F F 0.0171 0.0103 'International Tables Vol C Tables 4.2.6.8 and 6.1.1.4'
Si Si 0.0817 0.0704 'International Tables Vol C Tables 4.2.6.8 and 6.1.1.4'
Zr Zr -2.9673 0.5597 'International Tables Vol C Tables 4.2.6.8 and 6.1.1.4'

loop_
_geom_angle_atom_site_label_1
_geom_angle_atom_site_label_2
_geom_angle_atom_site_label_3
_geom_angle
_geom_angle_site_symmetry_1
_geom_angle_site_symmetry_3
_geom_angle_publ_flag
N31 Zr C2 105.9(2) . . ?
N31 Zr C25 73.84(15) . . ?
C2 Zr C25 131.0(2) . . ?
N31 Zr C4 140.9(2) . . ?
C2 Zr C4 63.1(2) . . ?
C25 Zr C4 143.1(2) . . ?
N31 Zr C26 96.61(15) . . ?
C2 Zr C26 147.4(2) . . ?
C25 Zr C26 35.4(2) . . ?
C4 Zr C26 111.7(2) . . ?
N31 Zr C29 93.08(15) . . ?
C2 Zr C29 98.5(2) . . ?
C25 Zr C29 34.6(2) . . ?
C4 Zr C29 124.8(2) . . ?
C26 Zr C29 56.3(2) . . ?
N31 Zr C3 137.1(2) . . ?
C2 Zr C3 34.0(2) . . ?
C25 Zr C3 137.6(2) . . ?
C4 Zr C3 32.8(2) . . ?
C26 Zr C3 125.8(2) . . ?
C29 Zr C3 104.8(2) . . ?
N31 Zr C5 108.50(14) . . ?
C2 Zr C5 80.1(2) . . ?
C25 Zr C5 148.0(2) . . ?
C4 Zr C5 35.40(15) . . ?
C26 Zr C5 115.0(2) . . ?
C29 Zr C5 158.0(2) . . ?
C3 Zr C5 62.1(2) . . ?
N31 Zr C27 127.99(15) . . ?
C2 Zr C27 117.4(2) . . ?
C25 Zr C27 56.51(15) . . ?
C4 Zr C27 86.6(2) . . ?
C26 Zr C27 32.69(15) . . ?
C29 Zr C27 54.8(2) . . ?
C3 Zr C27 93.4(2) . . ?
C5 Zr C27 106.1(2) . . ?
N31 Zr C28 125.06(15) . . ?
C2 Zr C28 93.3(2) . . ?
C25 Zr C28 55.7(2) . . ?
C4 Zr C28 93.8(2) . . ?
C26 Zr C28 54.2(2) . . ?
C29 Zr C28 32.47(15) . . ?
C3 Zr C28 82.7(2) . . ?
C5 Zr C28 125.5(2) . . ?
C27 Zr C28 32.2(2) . . ?
N31 Zr Si30 35.02(10) . . ?
C2 Zr Si30 126.03(13) . . ?
C25 Zr Si30 38.87(11) . . ?
C4 Zr Si30 168.43(12) . . ?
C26 Zr Si30 64.98(11) . . ?
C29 Zr Si30 63.64(11) . . ?
C3 Zr Si30 158.28(12) . . ?
C5 Zr Si30 134.44(11) . . ?
C27 Zr Si30 93.83(11) . . ?
C28 Zr Si30 92.68(11) . . ?
N31 Zr H5A 99.5(10) . . ?
C2 Zr H5A 103.0(11) . . ?
C25 Zr H5A 125.7(11) . . ?
C4 Zr H5A 52.7(10) . . ?
C26 Zr H5A 96.1(11) . . ?
C29 Zr H5A 151.0(10) . . ?
C3 Zr H5A 83.4(10) . . ?
C5 Zr H5A 23.0(10) . . ?
C27 Zr H5A 97.5(10) . . ?
C28 Zr H5A 126.0(10) . . ?
Si30 Zr H5A 115.9(10) . . ?
C2 C1 H1A 111.5(4) . . ?
C2 C1 H1B 107.2(4) . . ?
H1A C1 H1B 109.5 . . ?
C2 C1 H1C 109.7(3) . . ?
H1A C1 H1C 109.5 . . ?
H1B C1 H1C 109.5 . . ?
C3 C2 C1 121.0(5) . . ?
C3 C2 Zr 78.2(3) . . ?
C1 C2 Zr 133.5(4) . . ?
C3 C2 H2 117.0(29) . . ?
C1 C2 H2 110.1(28) . . ?
Zr C2 H2 92.6(29) . . ?
C4 C3 C2 125.6(5) . . ?
C4 C3 Zr 70.6(3) . . ?
C2 C3 Zr 67.8(3) . . ?
C4 C3 H3 112.2(29) . . ?
C2 C3 H3 119.1(29) . . ?
Zr C3 H3 122.4(31) . . ?
C3 C4 C5 126.8(5) . . ?
C3 C4 Zr 76.6(3) . . ?
C5 C4 Zr 76.2(3) . . ?
C3 C4 H4 109.6(28) . . ?
C5 C4 H4 123.4(28) . . ?
Zr C4 H4 125.8(30) . . ?
C4 C5 B6 114.5(4) . . ?
C4 C5 Zr 68.4(3) . . ?
B6 C5 Zr 176.4(3) . . ?
C4 C5 H5A 114.3(23) . . ?
B6 C5 H5A 108.5(23) . . ?
Zr C5 H5A 68.0(23) . . ?
C4 C5 H5B 109.8(31) . . ?
B6 C5 H5B 104.6(32) . . ?
Zr C5 H5B 75.9(32) . . ?
H5A C5 H5B 104.2(38) . . ?
C7 B6 C19 113.9(4) . . ?
C7 B6 C13 105.3(4) . . ?
C19 B6 C13 113.6(4) . . ?
C7 B6 C5 109.8(4) . . ?
C19 B6 C5 101.3(4) . . ?
C13 B6 C5 113.2(4) . . ?
C8 C7 C12 112.8(4) . . ?
C8 C7 B6 126.5(4) . . ?
C12 C7 B6 120.5(4) . . ?
F8 C8 C7 120.9(4) . . ?
F8 C8 C9 115.6(5) . . ?
C7 C8 C9 123.4(5) . . ?
F9 C9 C10 120.1(5) . . ?
F9 C9 C8 119.6(5) . . ?
C10 C9 C8 120.3(5) . . ?
F10 C10 C9 120.6(5) . . ?
F10 C10 C11 120.3(5) . . ?
C9 C10 C11 119.1(5) . . ?
F11 C11 C10 120.4(5) . . ?
F11 C11 C12 120.3(5) . . ?
C10 C11 C12 119.3(5) . . ?
F12 C12 C11 115.4(5) . . ?
F12 C12 C7 119.7(4) . . ?
C11 C12 C7 125.0(5) . . ?
C18 C13 C14 112.3(4) . . ?
C18 C13 B6 128.1(4) . . ?
C14 C13 B6 119.6(4) . . ?
C15 C14 F14 115.4(4) . . ?
C15 C14 C13 125.8(5) . . ?
F14 C14 C13 118.8(4) . . ?
F15 C15 C14 122.3(5) . . ?
F15 C15 C16 118.8(5) . . ?
C14 C15 C16 118.9(5) . . ?
F16 C16 C17 120.4(5) . . ?
F16 C16 C15 121.1(5) . . ?
C17 C16 C15 118.5(5) . . ?
F17 C17 C16 119.4(4) . . ?
F17 C17 C18 120.6(4) . . ?
C16 C17 C18 120.0(5) . . ?
F18 C18 C17 115.1(4) . . ?
F18 C18 C13 120.4(4) . . ?
C17 C18 C13 124.5(4) . . ?
C20 C19 C24 112.5(4) . . ?
C20 C19 B6 125.9(4) . . ?
C24 C19 B6 120.9(4) . . ?
F20 C20 C19 121.2(4) . . ?
F20 C20 C21 114.9(4) . . ?
C19 C20 C21 123.9(5) . . ?
C22 C21 F21 120.3(5) . . ?
C22 C21 C20 119.8(5) . . ?
F21 C21 C20 119.9(5) . . ?
C21 C22 C23 119.8(5) . . ?
C21 C22 F22 120.0(5) . . ?
C23 C22 F22 120.1(5) . . ?
F23 C23 C22 120.1(5) . . ?
F23 C23 C24 122.0(5) . . ?
C22 C23 C24 117.9(5) . . ?
F24 C24 C23 115.2(4) . . ?
F24 C24 C19 118.7(4) . . ?
C23 C24 C19 126.1(5) . . ?
C29 C25 C26 106.0(4) . . ?
C29 C25 Si30 122.4(3) . . ?
C26 C25 Si30 124.2(3) . . ?
C29 C25 Zr 76.9(3) . . ?
C26 C25 Zr 75.1(3) . . ?
Si30 C25 Zr 89.4(2) . . ?
C27 C26 C25 109.6(4) . . ?
C27 C26 C38 123.5(4) . . ?
C25 C26 C38 126.9(4) . . ?
C27 C26 Zr 79.8(3) . . ?
C25 C26 Zr 69.6(2) . . ?
C38 C26 Zr 115.9(3) . . ?
C26 C27 C28 106.9(4) . . ?
C26 C27 C39 128.8(5) . . ?
C28 C27 C39 123.8(5) . . ?
C26 C27 Zr 67.5(3) . . ?
C28 C27 Zr 74.4(3) . . ?
C39 C27 Zr 130.1(3) . . ?
C29 C28 C27 108.8(4) . . ?
C29 C28 C40 127.0(5) . . ?
C27 C28 C40 124.0(5) . . ?
C29 C28 Zr 68.6(3) . . ?
C27 C28 Zr 73.4(3) . . ?
C40 C28 Zr 128.0(4) . . ?
C28 C29 C25 108.7(4) . . ?
C28 C29 C41 124.1(4) . . ?
C25 C29 C41 127.2(4) . . ?
C28 C29 Zr 78.9(3) . . ?
C25 C29 Zr 68.4(3) . . ?
C41 C29 Zr 120.4(3) . . ?
N31 Si30 C37 115.5(2) . . ?
N31 Si30 C36 116.0(2) . . ?
C37 Si30 C36 106.6(3) . . ?
N31 Si30 C25 94.5(2) . . ?
C37 Si30 C25 112.9(2) . . ?
C36 Si30 C25 111.1(2) . . ?
N31 Si30 Zr 42.90(12) . . ?
C37 Si30 Zr 125.2(2) . . ?
C36 Si30 Zr 128.3(2) . . ?
C25 Si30 Zr 51.68(14) . . ?
C32 N31 Si30 122.2(3) . . ?
C32 N31 Zr 135.7(3) . . ?
Si30 N31 Zr 102.1(2) . . ?
N31 C32 C34 111.7(4) . . ?
N31 C32 C33A 113.2(6) . . ?
N31 C32 C35 111.7(4) . . ?
C34 C32 C35 111.1(4) . . ?
N31 C32 C34A 111.4(5) . . ?
C33A C32 C34A 110.9(5) . . ?
N31 C32 C33 106.9(4) . . ?
C34 C32 C33 108.4(4) . . ?
C35 C32 C33 106.8(4) . . ?
N31 C32 C35A 106.5(5) . . ?
C33A C32 C35A 108.2(5) . . ?
C34A C32 C35A 106.3(5) . . ?
C32 C33 H33A 108.8(3) . . ?
C32 C33 H33B 109.4(3) . . ?
H33A C33 H33B 109.5 . . ?
C32 C33 H33C 110.2(3) . . ?
H33A C33 H33C 109.5 . . ?
H33B C33 H33C 109.5 . . ?
C32 C33 H33D 87.9(7) . . ?
C32 C33 H34D 94.3(7) . . ?
H33D C33 H34D 167.0(10) . . ?
C32 C34 H34A 109.9(3) . . ?
C32 C34 H34B 108.7(3) . . ?
H34A C34 H34B 109.5 . . ?
C32 C34 H34C 109.8(3) . . ?
H34A C34 H34C 109.5 . . ?
H34B C34 H34C 109.5 . . ?
C32 C34 H34E 93.6(7) . . ?
C32 C34 H35F 108.7(10) . . ?
H34E C34 H35F 156.3(10) . . ?
C32 C35 H35A 109.2(3) . . ?
C32 C35 H35B 110.2(3) . . ?
H35A C35 H35B 109.5 . . ?
C32 C35 H35C 109.0(3) . . ?
H35A C35 H35C 109.5 . . ?
H35B C35 H35C 109.5 . . ?
C32 C35 H33E 85.3(6) . . ?
C32 C35 H33F 101.3(8) . . ?
H33E C35 H33F 73.1(8) . . ?
C32 C35 H35E 92.0(7) . . ?
H33E C35 H35E 109.4(8) . . ?
H33F C35 H35E 166.6(8) . . ?
C32 C33A H33C 95.6(8) . . ?
C32 C33A H35A 114.5(12) . . ?
H33C C33A H35A 149.1(8) . . ?
C32 C33A H33D 110.0(7) . . ?
C32 C33A H33E 110.5(6) . . ?
H33D C33A H33E 109.5 . . ?
C32 C33A H33F 107.9(6) . . ?
H33D C33A H33F 109.5 . . ?
H33E C33A H33F 109.5 . . ?
C32 C34A H33B 103.7(9) . . ?
C32 C34A H34A 103.5(9) . . ?
H33B C34A H34A 151.5(8) . . ?
C32 C34A H34D 108.7(6) . . ?
C32 C34A H34E 110.3(6) . . ?
H34D C34A H34E 109.5 . . ?
C32 C34A H34F 109.4(5) . . ?
H34D C34A H34F 109.5 . . ?
H34E C34A H34F 109.5 . . ?
C32 C35A H34B 84.5(6) . . ?
C32 C35A H34C 85.0(6) . . ?
H34B C35A H34C 65.8(8) . . ?
C32 C35A H35D 109.0(5) . . ?
C32 C35A H35E 109.8(6) . . ?
H35D C35A H35E 109.5 . . ?
C32 C35A H35F 109.5(6) . . ?
H35D C35A H35F 109.5 . . ?
H35E C35A H35F 109.5 . . ?
Si30 C36 H36A 109.6(2) . . ?
Si30 C36 H36B 109.5(2) . . ?
H36A C36 H36B 109.5 . . ?
Si30 C36 H36C 109.3(2) . . ?
H36A C36 H36C 109.5 . . ?
H36B C36 H36C 109.5 . . ?
Si30 C37 H37A 109.5(2) . . ?
Si30 C37 H37B 109.4(2) . . ?
H37A C37 H37B 109.5 . . ?
Si30 C37 H37C 109.6(2) . . ?
H37A C37 H37C 109.5 . . ?
H37B C37 H37C 109.5 . . ?
C26 C38 H38A 109.2(3) . . ?
C26 C38 H38B 109.8(3) . . ?
H38A C38 H38B 109.5 . . ?
C26 C38 H38C 109.5(3) . . ?
H38A C38 H38C 109.5 . . ?
H38B C38 H38C 109.5 . . ?
C27 C39 H39A 109.4(3) . . ?
C27 C39 H39B 109.8(3) . . ?
H39A C39 H39B 109.5 . . ?
C27 C39 H39C 109.2(3) . . ?
H39A C39 H39C 109.5 . . ?
H39B C39 H39C 109.5 . . ?
C28 C40 H40A 108.7(3) . . ?
C28 C40 H40B 109.5(3) . . ?
H40A C40 H40B 109.5 . . ?
C28 C40 H40C 110.2(3) . . ?
H40A C40 H40C 109.5 . . ?
H40B C40 H40C 109.5 . . ?
C29 C41 H41A 109.3(3) . . ?
C29 C41 H41B 109.4(3) . . ?
H41A C41 H41B 109.5 . . ?
C29 C41 H41C 109.8(3) . . ?
H41A C41 H41C 109.5 . . ?
H41B C41 H41C 109.5 . . ?

loop_
_geom_bond_atom_site_label_1
_geom_bond_atom_site_label_2
_geom_bond_distance
_geom_bond_site_symmetry_2
_geom_bond_publ_flag
Zr N31 2.079(3) . ?
Zr C2 2.342(5) . ?
Zr C25 2.343(5) . ?
Zr C4 2.401(5) . ?
Zr C26 2.416(5) . ?
Zr C29 2.454(5) . ?
Zr C3 2.476(5) . ?
Zr C5 2.507(5) . ?
Zr C27 2.573(5) . ?
Zr C28 2.586(5) . ?
Zr Si30 2.9861(14) . ?
Zr H5A 2.32(4) . ?
F8 C8 1.347(6) . ?
F9 C9 1.347(6) . ?
F10 C10 1.343(6) . ?
F11 C11 1.345(6) . ?
F12 C12 1.367(6) . ?
F14 C14 1.358(5) . ?
F15 C15 1.343(6) . ?
F16 C16 1.350(6) . ?
F17 C17 1.346(5) . ?
F18 C18 1.362(5) . ?
F20 C20 1.349(6) . ?
F21 C21 1.355(6) . ?
F22 C22 1.362(6) . ?
F23 C23 1.335(6) . ?
F24 C24 1.374(5) . ?
C1 C2 1.494(8) . ?
C1 H1A 0.96 . ?
C1 H1B 0.96 . ?
C1 H1C 0.96 . ?
C2 C3 1.414(7) . ?
C2 H2 0.94(5) . ?
C3 C4 1.378(7) . ?
C3 H3 1.03(5) . ?
C4 C5 1.495(6) . ?
C4 H4 0.93(5) . ?
C5 B6 1.685(7) . ?
C5 H5A 0.98(4) . ?
C5 H5B 0.94(5) . ?
B6 C7 1.649(7) . ?
B6 C19 1.654(7) . ?
B6 C13 1.650(7) . ?
C7 C8 1.387(7) . ?
C7 C12 1.389(7) . ?
C8 C9 1.393(7) . ?
C9 C10 1.356(8) . ?
C10 C11 1.366(8) . ?
C11 C12 1.375(7) . ?
C13 C18 1.382(6) . ?
C13 C14 1.384(7) . ?
C14 C15 1.360(7) . ?
C15 C16 1.378(7) . ?
C16 C17 1.366(7) . ?
C17 C18 1.371(7) . ?
C19 C20 1.381(6) . ?
C19 C24 1.383(7) . ?
C20 C21 1.386(7) . ?
C21 C22 1.353(8) . ?
C22 C23 1.371(8) . ?
C23 C24 1.371(7) . ?
C25 C29 1.431(7) . ?
C25 C26 1.447(6) . ?
C25 Si30 1.874(5) . ?
C26 C27 1.412(6) . ?
C26 C38 1.510(7) . ?
C27 C28 1.433(7) . ?
C27 C39 1.486(7) . ?
C28 C29 1.415(7) . ?
C28 C40 1.515(7) . ?
C29 C41 1.515(7) . ?
Si30 N31 1.752(4) . ?
Si30 C37 1.859(5) . ?
Si30 C36 1.869(5) . ?
N31 C32 1.495(6) . ?
C32 C34 1.511(6) . ?
C32 C33A 1.513(7) . ?
C32 C35 1.532(6) . ?
C32 C34A 1.535(7) . ?
C32 C33 1.575(6) . ?
C32 C35A 1.578(7) . ?
C33 H33A 0.96 . ?
C33 H33B 0.96 . ?
C33 H33C 0.96 . ?
C33 H33D 1.373(13) . ?
C33 H34D 1.209(12) . ?
C34 H34A 0.96 . ?
C34 H34B 0.96 . ?
C34 H34C 0.96 . ?
C34 H34E 1.329(13) . ?
C34 H35F 1.059(10) . ?
C35 H35A 0.96 . ?
C35 H35B 0.96 . ?
C35 H35C 0.96 . ?
C35 H33E 1.504(14) . ?
C35 H33F 1.059(14) . ?
C35 H35E 1.394(12) . ?
C33A H33D 0.96 . ?
C33A H33E 0.96 . ?
C33A H33F 0.96 . ?
C34A H34D 0.96 . ?
C34A H34E 0.96 . ?
C34A H34F 0.96 . ?
C35A H35D 0.96 . ?
C35A H35E 0.96 . ?
C35A H35F 0.96 . ?
C36 H36A 0.96 . ?
C36 H36B 0.96 . ?
C36 H36C 0.96 . ?
C37 H37A 0.96 . ?
C37 H37B 0.96 . ?
C37 H37C 0.96 . ?
C38 H38A 0.96 . ?
C38 H38B 0.96 . ?
C38 H38C 0.96 . ?
C39 H39A 0.96 . ?
C39 H39B 0.96 . ?
C39 H39C 0.96 . ?
C40 H40A 0.96 . ?
C40 H40B 0.96 . ?
C40 H40C 0.96 . ?
C41 H41A 0.96 . ?
C41 H41B 0.96 . ?
C41 H41C 0.96 . ?
